data_2016718
loop_
_publ_author_name
'Sarangarajan, Thanjavur R.'
'Krishnamoorthy, Belli S.'
'Panchanatheswaran, Krishnaswamy'
'Low, John N.'
'Glidewell, Christopher'

_publ_section_title
;
 Three-dimensional frameworks built from piperazine-2,5-dione and
 simple metal salts (<i>M</i> = Co, Ni, Cu and Ag)
;
_journal_coeditor_code GG3165
_journal_issue 8
_journal_name_full 'Acta Crystallographica Section C'
_journal_page_first m286
_journal_page_last m291
_journal_paper_doi 10.1107/S010827010801648X
_journal_volume 64
_journal_year 2008
_chemical_formula_iupac '[Ni Cl2 (H2 O)4] , C4 H6 N2 O2'
_chemical_formula_moiety 'Cl2 H8 Ni O4 , C4 H6 N2 O2'
_chemical_formula_sum 'C4 H14 Cl2 N2 Ni O6'
_chemical_formula_weight 315.78
_chemical_name_systematic
;
trans-Tetraaquadichloridonickel(II)--piperazine-2,5-dione (1/1)
;
_space_group_IT_number 14
_symmetry_cell_setting monoclinic
_symmetry_space_group_name_Hall '-P 2yn'
_symmetry_space_group_name_H-M 'P 1 21/n 1'
_atom_sites_solution_hydrogens geom
_atom_sites_solution_primary direct
_atom_sites_solution_secondary difmap
_cell_angle_alpha 90.00
_cell_angle_beta 114.6290(18)
_cell_angle_gamma 90.00
_cell_formula_units_Z 2
_cell_length_a 9.4844(4)
_cell_length_b 6.6616(3)
_cell_length_c 9.9975(4)
_cell_measurement_reflns_used 1315
_cell_measurement_temperature 120(2)
_cell_measurement_theta_max 27.54
_cell_measurement_theta_min 3.79
_cell_volume 574.19(4)
_computing_cell_refinement 'DENZO-SMN (Otwinowski & Minor, 1997)'
_computing_data_collection 'KappaCCD Server Software (Nonius, 1997)'
_computing_data_reduction 'DENZO-SMN (Otwinowski & Minor, 1997)'
_computing_molecular_graphics 'PLATON (Spek, 2003)'
_computing_publication_material
;
SHELXL97 (Sheldrick, 2008) and PRPKAPPA (Ferguson, 1999)
;
_computing_structure_refinement 'SHELXL97 (Sheldrick, 2008)'
_computing_structure_solution 'SHELXS97 (Sheldrick, 2008)'
_diffrn_ambient_temperature 120(2)
_diffrn_detector_area_resol_mean 9.091
_diffrn_measured_fraction_theta_full 0.992
_diffrn_measured_fraction_theta_max 0.992
_diffrn_measurement_device_type 'Nonius KappaCCD'
_diffrn_measurement_method '\f and \w scans'
_diffrn_radiation_monochromator graphite
_diffrn_radiation_source 'Bruker Nonius FR591 rotating anode'
_diffrn_radiation_type 'Mo K\a'
_diffrn_radiation_wavelength 0.71073
_diffrn_reflns_av_R_equivalents 0.0222
_diffrn_reflns_av_sigmaI/netI 0.0174
_diffrn_reflns_limit_h_max 12
_diffrn_reflns_limit_h_min -12
_diffrn_reflns_limit_k_max 8
_diffrn_reflns_limit_k_min -8
_diffrn_reflns_limit_l_max 12
_diffrn_reflns_limit_l_min -12
_diffrn_reflns_number 6275
_diffrn_reflns_theta_full 27.54
_diffrn_reflns_theta_max 27.54
_diffrn_reflns_theta_min 3.79
_diffrn_standards_decay_% 0
_exptl_absorpt_coefficient_mu 2.165
_exptl_absorpt_correction_T_max 0.649
_exptl_absorpt_correction_T_min 0.468
_exptl_absorpt_correction_type multi-scan
_exptl_absorpt_process_details '(SADABS; Sheldrick, 2003)'
_exptl_crystal_colour colourless
_exptl_crystal_density_diffrn 1.826
_exptl_crystal_density_method 'not measured'
_exptl_crystal_description block
_exptl_crystal_F_000 324
_exptl_crystal_size_max 0.40
_exptl_crystal_size_mid 0.30
_exptl_crystal_size_min 0.20
_refine_diff_density_max 0.351
_refine_diff_density_min -0.335
_refine_ls_extinction_coef 0.032(2)
_refine_ls_extinction_expression Fc^*^=kFc[1+0.001xFc^2^\l^3^/sin(2\q)]^-1/4^
_refine_ls_extinction_method 'SHELXL97 (Sheldrick, 2008)'
_refine_ls_goodness_of_fit_ref 1.057
_refine_ls_hydrogen_treatment constr
_refine_ls_matrix_type full
_refine_ls_number_parameters 71
_refine_ls_number_reflns 1315
_refine_ls_number_restraints 0
_refine_ls_restrained_S_all 1.057
_refine_ls_R_factor_all 0.0210
_refine_ls_R_factor_gt 0.0189
_refine_ls_shift/su_max 0.000
_refine_ls_shift/su_mean 0.000
_refine_ls_structure_factor_coef Fsqd
_refine_ls_weighting_details 'w = 1/[\s^2^(Fo^2^)+(0.0167P)^2^+0.3677P] where P=(Fo^2^+2Fc^2^)/3'
_refine_ls_weighting_scheme calc
_refine_ls_wR_factor_gt 0.0450
_refine_ls_wR_factor_ref 0.0461
_reflns_number_gt 1218
_reflns_number_total 1315
_reflns_threshold_expression I>2\s(I)
_cod_data_source_file gg3165.cif
_cod_data_source_block II
_cod_original_sg_symbol_H-M 'P 21/n'
_cod_database_code 2016718
_cod_database_fobs_code 2016718

loop_
_symmetry_equiv_pos_as_xyz
'x, y, z'
'x+1/2, -y+1/2, z+1/2'
'-x, -y, -z'
'-x-1/2, y-1/2, -z-1/2'

loop_
_atom_site_type_symbol
_atom_site_label
_atom_site_fract_x
_atom_site_fract_y
_atom_site_fract_z
_atom_site_U_iso_or_equiv
_atom_site_adp_type
_atom_site_calc_flag
_atom_site_refinement_flags
_atom_site_occupancy
Ni Ni1 0.5000 0.5000 0.5000 0.00809(10) Uani d S 1
Cl Cl1 0.37016(4) 0.51186(4) 0.23679(3) 0.01131(10) Uani d . 1
O O1 0.59374(11) 0.22730(14) 0.49672(10) 0.0160(2) Uani d . 1
O O2 0.68915(10) 0.64843(14) 0.49002(10) 0.0128(2) Uani d . 1
O O12 0.60300(12) -0.03041(15) 0.29286(11) 0.0182(2) Uani d . 1
N N11 0.48200(13) 0.15055(16) 0.08636(12) 0.0128(2) Uani d . 1
C C12 0.55513(15) -0.01192(18) 0.15700(15) 0.0119(3) Uani d . 1
C C13 0.58485(16) -0.1796(2) 0.07224(14) 0.0146(3) Uani d . 1
H H1A 0.6519 0.1739 0.5770 0.024 Uiso d R 1
H H1B 0.5819 0.1525 0.4252 0.024 Uiso d R 1
H H2A 0.7343 0.7168 0.5667 0.019 Uiso d R 1
H H2B 0.6541 0.7327 0.4215 0.019 Uiso d R 1
H H11 0.4729 0.2502 0.1400 0.015 Uiso calc R 1
H H13A 0.6983 -0.1969 0.1075 0.018 Uiso calc R 1
H H13B 0.5427 -0.3053 0.0939 0.018 Uiso calc R 1

loop_
_atom_site_aniso_label
_atom_site_aniso_U_11
_atom_site_aniso_U_22
_atom_site_aniso_U_33
_atom_site_aniso_U_12
_atom_site_aniso_U_13
_atom_site_aniso_U_23
Ni1 0.00879(14) 0.00747(14) 0.00677(14) 0.00066(7) 0.00200(9) -0.00034(7)
Cl1 0.01365(17) 0.01068(17) 0.00688(16) 0.00055(10) 0.00159(12) -0.00093(10)
O1 0.0225(5) 0.0126(5) 0.0084(4) 0.0076(4) 0.0019(4) -0.0010(4)
O2 0.0136(4) 0.0122(4) 0.0107(4) -0.0011(3) 0.0030(3) 0.0009(4)
O12 0.0282(6) 0.0153(5) 0.0102(5) 0.0032(4) 0.0073(4) -0.0003(4)
N11 0.0186(6) 0.0104(5) 0.0106(5) 0.0024(4) 0.0073(4) -0.0027(4)
C12 0.0135(6) 0.0117(6) 0.0120(6) -0.0020(4) 0.0065(5) -0.0015(5)
C13 0.0221(7) 0.0120(6) 0.0116(6) 0.0055(5) 0.0090(5) 0.0017(5)

loop_
_atom_type_symbol
_atom_type_description
_atom_type_scat_dispersion_real
_atom_type_scat_dispersion_imag
_atom_type_scat_source
C C 0.0033 0.0016 'International Tables Vol C Tables 4.2.6.8 and 6.1.1.4'
H H 0.0000 0.0000 'International Tables Vol C Tables 4.2.6.8 and 6.1.1.4'
Cl Cl 0.1484 0.1585 'International Tables Vol C Tables 4.2.6.8 and 6.1.1.4'
N N 0.0061 0.0033 'International Tables Vol C Tables 4.2.6.8 and 6.1.1.4'
Ni Ni 0.3393 1.1124 'International Tables Vol C Tables 4.2.6.8 and 6.1.1.4'
O O 0.0106 0.0060 'International Tables Vol C Tables 4.2.6.8 and 6.1.1.4'

loop_
_geom_angle_atom_site_label_1
_geom_angle_atom_site_label_2
_geom_angle_atom_site_label_3
_geom_angle_site_symmetry_1
_geom_angle_site_symmetry_3
_geom_angle
_geom_angle_publ_flag
O1 Ni1 O2 . . 91.85(4) no
O1 Ni1 O2 3_666 . 88.15(4) no
O1 Ni1 O2 . 3_666 88.15(4) no
O1 Ni1 O2 3_666 3_666 91.85(4) no
O1 Ni1 Cl1 . . 92.29(3) no
O1 Ni1 Cl1 3_666 . 87.71(3) no
O2 Ni1 Cl1 . . 89.45(3) no
O2 Ni1 Cl1 3_666 . 90.55(3) no
O1 Ni1 Cl1 . 3_666 87.71(3) no
O1 Ni1 Cl1 3_666 3_666 92.29(3) no
O2 Ni1 Cl1 . 3_666 90.55(3) no
O2 Ni1 Cl1 3_666 3_666 89.45(3) no
Ni1 O1 H1A . . 118.8 no
Ni1 O1 H1B . . 129.9 no
H1A O1 H1B . . 111.3 no
Ni1 O2 H2A . . 109.6 no
Ni1 O2 H2B . . 107.5 no
H2A O2 H2B . . 105.1 no
C12 N11 C13 . 3_655 125.82(11) no
C12 N11 H11 . . 117.1 no
C13 N11 H11 3_655 . 117.1 no
O12 C12 N11 . . 122.39(12) no
O12 C12 C13 . . 118.30(11) no
N11 C12 C13 . . 119.30(12) no
N11 C13 C12 3_655 . 114.72(11) no
N11 C13 H13A 3_655 . 108.6 no
C12 C13 H13A . . 108.6 no
N11 C13 H13B 3_655 . 108.6 no
C12 C13 H13B . . 108.6 no
H13A C13 H13B . . 107.6 no

loop_
_geom_bond_atom_site_label_1
_geom_bond_atom_site_label_2
_geom_bond_site_symmetry_2
_geom_bond_distance
_geom_bond_publ_flag
Ni1 O1 . 2.0287(9) no
Ni1 O1 3_666 2.0287(9) no
Ni1 O2 . 2.0869(9) no
Ni1 O2 3_666 2.0869(9) no
Ni1 Cl1 . 2.3971(3) no
Ni1 Cl1 3_666 2.3971(3) no
O1 H1A . 0.8398 no
O1 H1B . 0.8399 no
O2 H2A . 0.8399 no
O2 H2B . 0.8399 no
N11 C12 . 1.3202(17) no
N11 C13 3_655 1.4545(16) no
N11 H11 . 0.88 no
C12 O12 . 1.2459(17) no
C12 C13 . 1.4980(18) no
C13 N11 3_655 1.4545(16) no
C13 H13A . 0.99 no
C13 H13B . 0.99 no

loop_
_geom_hbond_atom_site_label_D
_geom_hbond_atom_site_label_H
_geom_hbond_atom_site_label_A
_geom_hbond_site_symmetry_A
_geom_hbond_distance_DH
_geom_hbond_distance_HA
_geom_hbond_distance_DA
_geom_hbond_angle_DHA
_geom_hbond_publ_flag
O1 H1A Cl1 2 0.84 2.37 3.1508(10) 155 no
O1 H1B O12 . 0.84 1.87 2.6941(13) 167 no
O2 H2A Cl1 2_565 0.84 2.45 3.2596(9) 163 no
O2 H2B O12 1_565 0.84 1.96 2.7906(13) 168 no
N11 H11 Cl1 . 0.88 2.39 3.2419(11) 163 no

loop_
_geom_torsion_atom_site_label_1
_geom_torsion_atom_site_label_2
_geom_torsion_atom_site_label_3
_geom_torsion_atom_site_label_4
_geom_torsion_site_symmetry_1
_geom_torsion_site_symmetry_4
_geom_torsion
_geom_torsion_publ_flag
C13 N11 C12 O12 3_655 . -176.40(13) no
C13 N11 C12 C13 3_655 . 4.7(2) no
O12 C12 C13 N11 . 3_655 176.86(12) no
N11 C12 C13 N11 . 3_655 -4.23(19) no
